data_2007156
loop_
_publ_author_name
'Wilson, Claire'
'Howard, Judith A. K. '

_publ_section_title
;
 Two Dyotropomers Resulting from Irreversible Thermal (4\s+2\p) 2H
 Group Transfer
;
_journal_issue 4
_journal_name_full 'Acta Crystallographica Section C'
_journal_page_first 544
_journal_page_last 547
_journal_paper_doi 10.1107/S0108270197016557
_journal_volume 54
_journal_year 1998
_chemical_formula_sum 'C16 H8 Cl10'
_chemical_formula_weight 554.72
_chemical_name_systematic
;
 ?
;
_space_group_IT_number 15
_symmetry_cell_setting monoclinic
_symmetry_space_group_name_Hall '-C 2yc'
_symmetry_space_group_name_H-M 'C 1 2/c 1'
_audit_creation_method SHELXTL
_cell_angle_alpha 90.00
_cell_angle_beta 102.87(2)
_cell_angle_gamma 90.00
_cell_formula_units_Z 8
_cell_length_a 13.911(3)
_cell_length_b 10.357(2)
_cell_length_c 28.782(6)
_cell_measurement_reflns_used 25
_cell_measurement_temperature 293(2)
_cell_measurement_theta_max 15
_cell_measurement_theta_min 10
_cell_volume 4042.6(15)
_computing_cell_refinement 'TEXSAN (Molecular Structure Corporation, 1992)'
_computing_data_collection
;
MSC/AFC Diffractometer Control Software
(Molecular Structure Corporation, 1991)
;
_computing_data_reduction TEXSAN
_computing_molecular_graphics SHELXTL
_computing_publication_material SHELXTL
_computing_structure_refinement SHELXTL
_computing_structure_solution 'SHELXTL (Sheldrick, 1994)'
_diffrn_ambient_temperature 293(2)
_diffrn_measurement_device 'Rigaku AFC6S 4-circle diffractometer'
_diffrn_measurement_method 'Profile recorded from \w scans'
_diffrn_radiation_monochromator graphite
_diffrn_radiation_source 'fine-focus sealed tube'
_diffrn_radiation_type MoK\a
_diffrn_radiation_wavelength 0.71073
_diffrn_reflns_av_R_equivalents 0.0323
_diffrn_reflns_av_sigmaI/netI 0.0576
_diffrn_reflns_limit_h_max 18
_diffrn_reflns_limit_h_min 0
_diffrn_reflns_limit_k_max 13
_diffrn_reflns_limit_k_min 0
_diffrn_reflns_limit_l_max 36
_diffrn_reflns_limit_l_min -37
_diffrn_reflns_number 4830
_diffrn_reflns_theta_max 27.50
_diffrn_reflns_theta_min 2.47
_diffrn_standards_decay_% 1
_diffrn_standards_interval_count 150
_diffrn_standards_number 3
_exptl_absorpt_coefficient_mu 1.379
_exptl_absorpt_correction_T_max 0.576
_exptl_absorpt_correction_T_min 0.460
_exptl_absorpt_correction_type 'empirical via \y scans (TEXSAN; Molecular Structure Corporation, 1992)'
_exptl_crystal_colour colourless
_exptl_crystal_density_diffrn 1.823
_exptl_crystal_description plate
_exptl_crystal_F_000 2192
_exptl_crystal_size_max 0.9
_exptl_crystal_size_mid 0.5
_exptl_crystal_size_min 0.4
_refine_diff_density_max .459
_refine_diff_density_min -.395
_refine_ls_extinction_coef 0.00099(4)
_refine_ls_extinction_method SHELXTL
_refine_ls_goodness_of_fit_all 1.304
_refine_ls_goodness_of_fit_obs 1.427
_refine_ls_hydrogen_treatment refall
_refine_ls_matrix_type full
_refine_ls_number_parameters 268
_refine_ls_number_reflns 3896
_refine_ls_number_restraints 0
_refine_ls_restrained_S_all 1.344
_refine_ls_restrained_S_obs 1.427
_refine_ls_R_factor_all 0.1211
_refine_ls_R_factor_obs .0459
_refine_ls_shift/esd_max -0.063
_refine_ls_shift/esd_mean 0.005
_refine_ls_structure_factor_coef Fsqd
_refine_ls_weighting_details 'w = 1/[\s^2^(Fo^2^)+(0.0050P)^2^+1.0P] where P=(Fo^2^+2Fc^2^)/3'
_refine_ls_weighting_scheme calc
_refine_ls_wR_factor_all 0.0735
_refine_ls_wR_factor_obs .0580
_reflns_number_observed 2605
_reflns_number_total 4642
_reflns_observed_criterion >2sigma(I)
_cod_data_source_file cf1209.cif
_cod_data_source_block 1D
_cod_depositor_comments
;
The following automatic conversions were performed:

'_refine_ls_weighting_scheme' value 'calc w =
1/[\s^2^(Fo^2^)+(0.0050P)^2^+1.0P] where P=(Fo^2^+2Fc^2^)/3' was
changed to 'calc'. New tag '_refine_ls_weighting_details' was
created. The value of the new tag was set to 'w =
1/[\s^2^(Fo^2^)+(0.0050P)^2^+1.0P] where P=(Fo^2^+2Fc^2^)/3'.

Automatic conversion script
Id: cif_fix_values 3143 2015-03-26 13:38:13Z robertas 
;
_cod_original_cell_volume 4042.4(14)
_cod_original_sg_symbol_H-M 'C 2/c'
_cod_database_code 2007156
_cod_database_fobs_code 2007156

loop_
_symmetry_equiv_pos_as_xyz
'x, y, z'
'-x, y, -z+1/2'
'x+1/2, y+1/2, z'
'-x+1/2, y+1/2, -z+1/2'
'-x, -y, -z'
'x, -y, z-1/2'
'-x+1/2, -y+1/2, -z'
'x+1/2, -y+1/2, z-1/2'

loop_
_atom_site_aniso_label
_atom_site_aniso_U_11
_atom_site_aniso_U_22
_atom_site_aniso_U_33
_atom_site_aniso_U_12
_atom_site_aniso_U_13
_atom_site_aniso_U_23
Cl1 .0376(6) .0601(7) .0940(9) -.0019(6) .0109(6) .0029(7)
Cl5 .0555(7) .0888(9) .0473(6) -.0216(6) -.0035(5) -.0051(6)
Cl6 .0880(9) .1176(12) .0418(6) -.0321(8) .0073(6) .0118(7)
Cl7 .0726(8) .0972(10) .0671(8) -.0384(7) .0186(6) .0028(7)
Cl8 .0467(6) .0703(8) .0655(7) -.0142(6) -.0028(5) -.0092(6)
Cl12 .0769(8) .0667(8) .0422(6) .0123(6) -.0157(5) -.0105(6)
Cl13 .0669(7) .0380(6) .0574(7) -.0043(5) -.0007(5) -.0009(5)
Cl14 .0554(6) .0472(6) .0520(6) .0100(5) -.0070(5) .0088(5)
Cl15 .0726(8) .0595(7) .0542(7) .0252(6) .0180(6) .0005(6)
Cl25 .0934(9) .0731(8) .0579(7) .0209(7) .0379(6) .0244(7)
C1 .035(2) .044(2) .043(2) .004(2) .008(2) .009(2)
C2 .039(2) .036(2) .046(2) .001(2) .013(2) .007(2)
C3 .041(2) .034(2) .046(2) .000(2) .005(2) -.005(2)
C4 .037(2) .032(2) .045(2) -.004(2) .010(2) -.008(2)
C5 .039(2) .049(3) .040(2) -.004(2) .005(2) -.011(2)
C6 .054(3) .065(3) .035(2) -.008(2) .007(2) -.002(2)
C7 .047(2) .056(3) .050(3) -.013(2) .015(2) -.008(2)
C8 .034(2) .049(3) .045(2) -.003(2) .003(2) -.011(2)
C9 .035(2) .039(2) .042(2) .005(2) .007(2) -.008(2)
C10 .036(2) .041(2) .048(2) .007(2) .002(2) -.004(2)
C11 .047(2) .042(3) .035(2) .004(2) .005(2) .007(2)
C12 .044(2) .044(2) .027(2) .006(2) -.004(2) .002(2)
C13 .040(2) .034(2) .039(2) .001(2) .003(2) -.003(2)
C14 .038(2) .041(2) .036(2) .008(2) .002(2) -.002(2)
C15 .055(3) .042(2) .042(2) .014(2) .016(2) .008(2)
C16 .056(3) .037(3) .059(3) .013(2) .014(2) .004(2)

loop_
_atom_site_label
_atom_site_fract_x
_atom_site_fract_y
_atom_site_fract_z
_atom_site_U_iso_or_equiv
_atom_site_thermal_displace_type
_atom_site_calc_flag
_atom_site_refinement_flags
_atom_site_occupancy
_atom_site_disorder_group
_atom_site_type_symbol
Cl1 .48277(7) -.04440(10) .62855(4) .0645(3) Uani d . 1 . Cl
Cl5 .63377(7) -.12060(10) .49648(4) .0662(3) Uani d . 1 . Cl
Cl6 .78227(9) .05890(10) .45971(4) .0836(4) Uani d . 1 . Cl
Cl7 .97439(8) .15120(10) .52913(4) .0785(4) Uani d . 1 . Cl
Cl8 1.02491(7) .05220(10) .63559(4) .0632(3) Uani d . 1 . Cl
Cl12 .83779(8) .12270(10) .74240(3) .0665(3) Uani d . 1 . Cl
Cl13 .75793(8) .31260(10) .65457(4) .0564(3) Uani d . 1 . Cl
Cl14 .55671(7) .22090(10) .59233(3) .0545(3) Uani d . 1 . Cl
Cl15 .59050(8) .20170(10) .70676(4) .0615(3) Uani d . 1 . Cl
Cl25 .62585(9) -.05140(10) .74253(4) .0715(4) Uani d . 1 . Cl
C1 .6083(2) -.0059(4) .64550(10) .0407(9) Uani d . 1 . C
C2 .6755(3) -.1278(4) .64990(10) .0401(9) Uani d . 1 . C
C3 .7111(3) -.2011(4) .60920(10) .0410(10) Uani d . 1 . C
C4 .7653(2) -.1150(3) .58090(10) .0377(9) Uani d . 1 . C
C5 .7433(3) -.0747(4) .53400(10) .0430(10) Uani d . 1 . C
C6 .8093(3) .0068(4) .51820(10) .0520(10) Uani d . 1 . C
C7 .8961(3) .0466(4) .54870(10) .0500(10) Uani d . 1 . C
C8 .9190(3) .0028(4) .59600(10) .0440(10) Uani d . 1 . C
C9 .8530(2) -.0768(3) .61140(10) .0389(9) Uani d . 1 . C
C10 .8550(3) -.1382(4) .65950(10) .0430(10) Uani d . 1 . C
C11 .7740(3) -.0825(4) .68330(10) .0420(10) Uani d . 1 . C
C12 .7530(3) .0615(4) .69210(10) .0400(9) Uani d . 1 . C
C13 .7446(3) .1428(4) .64610(10) .0388(9) Uani d . 1 . C
C14 .6440(3) .0979(4) .61410(10) .0390(10) Uani d . 1 . C
C15 .6443(3) .0521(4) .69650(10) .0460(10) Uani d . 1 . C
C16 .8027(3) -.2661(4) .6419(2) .0500(10) Uani d . 1 . C
H13 .801(2) .127(3) .6330(10) .029(9) Uiso d . 1 . H
H10 .922(2) -.138(3) .6800(10) .036(9) Uiso d . 1 . H
H2 .636(2) -.188(3) .6650(10) .050(10) Uiso d . 1 . H
H16A .788(2) -.321(3) .6680(10) .050(10) Uiso d . 1 . H
H14 .656(2) .058(3) .5870(10) .029(9) Uiso d . 1 . H
H11 .784(2) -.119(3) .7150(10) .036(9) Uiso d . 1 . H
H16B .839(2) -.317(3) .6230(10) .050(10) Uiso d . 1 . H
H3 .661(2) -.255(3) .5910(10) .031(9) Uiso d . 1 . H

loop_
_atom_type_symbol
_atom_type_description
_atom_type_scat_dispersion_real
_atom_type_scat_dispersion_imag
_atom_type_scat_source
C C .0033 .0016 'International Tables Vol C Tables 4.2.6.8 and 6.1.1.4'
H H .0000 .0000 'International Tables Vol C Tables 4.2.6.8 and 6.1.1.4'
Cl Cl .1484 .1585 'International Tables Vol C Tables 4.2.6.8 and 6.1.1.4'

loop_
_geom_angle_atom_site_label_1
_geom_angle_atom_site_label_2
_geom_angle_atom_site_label_3
_geom_angle
_geom_angle_publ_flag
C14 C1 C15 101.7(3) ?
C14 C1 C2 110.1(3) ?
C15 C1 C2 100.0(3) ?
C14 C1 Cl1 115.1(2) ?
C15 C1 Cl1 116.1(2) ?
C2 C1 Cl1 112.4(3) ?
C11 C2 C3 103.0(3) ?
C11 C2 C1 103.6(3) ?
C3 C2 C1 128.0(3) ?
C11 C2 H2 115.0(19) ?
C3 C2 H2 108.4(19) ?
C1 C2 H2 99.4(19) ?
C4 C3 C16 98.1(3) ?
C4 C3 C2 113.2(3) ?
C16 C3 C2 96.4(3) ?
C4 C3 H3 116.0(18) ?
C16 C3 H3 119.0(18) ?
C2 C3 H3 112.0(18) ?
C5 C4 C9 120.2(3) ?
C5 C4 C3 132.4(3) ?
C9 C4 C3 107.3(3) ?
C4 C5 C6 118.9(3) ?
C4 C5 Cl5 120.1(3) ?
C6 C5 Cl5 121.0(3) ?
C7 C6 C5 121.0(3) ?
C7 C6 Cl6 119.6(3) ?
C5 C6 Cl6 119.4(3) ?
C6 C7 C8 119.7(4) ?
C6 C7 Cl7 120.3(3) ?
C8 C7 Cl7 120.0(3) ?
C9 C8 C7 118.8(3) ?
C9 C8 Cl8 119.8(3) ?
C7 C8 Cl8 121.3(3) ?
C8 C9 C4 121.3(3) ?
C8 C9 C10 131.7(3) ?
C4 C9 C10 106.9(3) ?
C9 C10 C16 98.6(3) ?
C9 C10 C11 112.3(3) ?
C16 C10 C11 97.4(3) ?
C9 C10 H10 112.2(17) ?
C16 C10 H10 120.6(18) ?
C11 C10 H10 114.2(17) ?
C10 C11 C12 127.6(3) ?
C10 C11 C2 103.9(3) ?
C12 C11 C2 102.6(3) ?
C10 C11 H11 107.8(18) ?
C12 C11 H11 102.7(19) ?
C2 C11 H11 112.1(18) ?
C15 C12 C13 102.4(3) ?
C15 C12 C11 100.1(3) ?
C13 C12 C11 111.3(3) ?
C15 C12 Cl12 116.1(3) ?
C13 C12 Cl12 114.5(3) ?
C11 C12 Cl12 111.2(2) ?
C12 C13 C14 103.2(3) yes
C12 C13 Cl13 115.7(3) ?
C14 C13 Cl13 115.3(3) ?
C12 C13 H13 109.(2) ?
C14 C13 H13 116(2) ?
Cl13 C13 H13 99.(2) ?
C1 C14 C13 102.9(3) yes
C1 C14 Cl14 114.9(2) ?
C13 C14 Cl14 116.5(3) ?
C1 C14 H14 109(2) ?
C13 C14 H14 109.(2) ?
Cl14 C14 H14 105(2) ?
C12 C15 C1 93.5(3) ?
C12 C15 Cl25 114.1(2) ?
C1 C15 Cl25 113.7(3) ?
C12 C15 Cl15 114.5(3) ?
C1 C15 Cl15 115.7(3) ?
Cl25 C15 Cl15 105.5(2) ?
C10 C16 C3 95.1(3) ?
C10 C16 H16A 114.(2) ?
C3 C16 H16A 115.(2) ?
C10 C16 H16B 113.(2) ?
C3 C16 H16B 111.(2) ?
H16A C16 H16B 109.(3) ?

loop_
_geom_bond_atom_site_label_1
_geom_bond_atom_site_label_2
_geom_bond_site_symmetry_2
_geom_bond_distance
_geom_bond_publ_flag
Cl1 C1 . 1.751(3) ?
Cl5 C5 . 1.726(3) ?
Cl6 C6 . 1.727(4) ?
Cl7 C7 . 1.717(4) ?
Cl8 C8 . 1.727(3) ?
Cl12 C12 . 1.769(3) ?
Cl13 C13 . 1.779(4) ?
Cl14 C14 . 1.775(4) ?
Cl15 C15 . 1.774(4) ?
Cl25 C15 . 1.767(4) ?
C1 C14 . 1.554(5) ?
C1 C15 . 1.563(5) ?
C1 C2 . 1.559(5) ?
C2 C11 . 1.561(5) ?
C2 C3 . 1.564(5) ?
C2 H2 . .99(3) ?
C3 C4 . 1.518(5) ?
C3 C16 . 1.558(5) ?
C3 H3 . .95(3) ?
C4 C5 . 1.380(5) ?
C4 C9 . 1.393(4) yes
C5 C6 . 1.397(5) ?
C6 C7 . 1.389(5) ?
C7 C8 . 1.402(5) ?
C8 C9 . 1.378(5) ?
C9 C10 . 1.517(5) ?
C10 C16 . 1.541(5) ?
C10 C11 . 1.554(5) ?
C10 H10 . 1.00(3) ?
C11 C12 . 1.551(5) ?
C11 H11 . .96(3) ?
C12 C15 . 1.548(5) ?
C12 C13 . 1.551(5) ?
C13 C14 . 1.564(5) yes
C13 H13 . .96(3) ?
C14 H14 . .94(3) ?
C16 H16A . .99(3) ?
C16 H16B . .96(3) ?
